data_2208440
loop_
_publ_author_name
'Punzo, Francesco'
'Watkin, David J.'
'Van Ameijde, Jeroen '
'Horne, Graeme '
'Fleet, George W. J.'
'Wormald, Mark R. '
'Nash, Robert J.'

_publ_section_title
;
 3,7,7a-Tri-<i>epi</i>-casuarine pentaacetate
;
_journal_coeditor_code TK6311
_journal_issue 3
_journal_name_full 'Acta Crystallographica Section E'
_journal_page_first o928
_journal_page_last o930
_journal_paper_doi 10.1107/S1600536806003539
_journal_volume 62
_journal_year 2006
_chemical_formula_iupac 'C18 H25 N1 O10'
_chemical_formula_moiety 'C18 H25 N1 O10'
_chemical_formula_sum 'C18 H25 N O10'
_chemical_formula_weight 415.40
_chemical_name_systematic
;
3,7,7a-triepi-Casuarine pentaacetate
;
_space_group_IT_number 4
_symmetry_cell_setting monoclinic
_symmetry_space_group_name_Hall 'P 2yb'
_symmetry_space_group_name_H-M 'P 1 21 1'
_atom_sites_solution_hydrogens geom
_atom_sites_solution_primary direct
_cell_angle_alpha 90
_cell_angle_beta 97.6513(12)
_cell_angle_gamma 90
_cell_formula_units_Z 2
_cell_length_a 9.8357(3)
_cell_length_b 5.9443(2)
_cell_length_c 17.2146(6)
_cell_measurement_reflns_used 2338
_cell_measurement_temperature 120
_cell_measurement_theta_max 30
_cell_measurement_theta_min 5
_cell_volume 997.51(6)
_computing_cell_refinement DENZO/SCALEPACK
_computing_data_collection 'COLLECT (Nonius, 2001)'
_computing_data_reduction 'DENZO/SCALEPACK (Otwinowski & Minor, 1997)'
_computing_molecular_graphics 'CAMERON (Watkin <i>et al.</i>,  1996)'
_computing_publication_material CRYSTALS
_computing_structure_refinement 'CRYSTALS (Betteridge <i>et al.</i>,  2003)'
_computing_structure_solution 'SIR92 (Altomare <i>et al.</i>,  1994)'
_diffrn_ambient_temperature 120
_diffrn_measured_fraction_theta_full 0.976
_diffrn_measured_fraction_theta_max 0.969
_diffrn_measurement_device_type 'Nonius KappaCCD'
_diffrn_measurement_method \w
_diffrn_radiation_monochromator graphite
_diffrn_radiation_type 'Mo K\a'
_diffrn_radiation_wavelength 0.71073
_diffrn_reflns_av_R_equivalents 0.017
_diffrn_reflns_limit_h_max 13
_diffrn_reflns_limit_h_min -13
_diffrn_reflns_limit_k_max 7
_diffrn_reflns_limit_k_min -8
_diffrn_reflns_limit_l_max 24
_diffrn_reflns_limit_l_min -24
_diffrn_reflns_number 5106
_diffrn_reflns_theta_full 29.4
_diffrn_reflns_theta_max 30.0
_diffrn_reflns_theta_min 5.134
_diffrn_standards_number 0
_exptl_absorpt_coefficient_mu 0.114
_exptl_absorpt_correction_T_max 0.99
_exptl_absorpt_correction_T_min 0.99
_exptl_absorpt_correction_type multi-scan
_exptl_absorpt_process_details '(DENZO/SCALEPACK; Otwinowski & Minor, 1997)'
_exptl_crystal_colour colourless
_exptl_crystal_density_diffrn 1.383
_exptl_crystal_description plate
_exptl_crystal_F_000 440
_exptl_crystal_size_max 0.30
_exptl_crystal_size_mid 0.10
_exptl_crystal_size_min 0.10
_refine_diff_density_max 0.33
_refine_diff_density_min -0.35
_refine_ls_extinction_coef 18E1(4)
_refine_ls_extinction_method 'Larson (1970), equation 22'
_refine_ls_goodness_of_fit_ref 0.942
_refine_ls_hydrogen_treatment constr
_refine_ls_matrix_type full
_refine_ls_number_parameters 263
_refine_ls_number_reflns 3067
_refine_ls_number_restraints 1
_refine_ls_R_factor_all 0.053
_refine_ls_R_factor_gt 0.039
_refine_ls_shift/su_max <0.001
_refine_ls_structure_factor_coef Fsqd
_refine_ls_weighting_details 'w = 1/[\s^2^(F^2^) + (0.04P)^2^ + 0.2P], where P=[max(Fo^2^,0) + 2Fc^2^]/3'
_refine_ls_weighting_scheme calc
_refine_ls_wR_factor_all 0.091
_refine_ls_wR_factor_gt 0.085
_refine_ls_wR_factor_ref 0.091
_reflns_number_gt 2513
_reflns_number_total 3067
_reflns_threshold_expression I>2\s(I)
_cod_data_source_file tk6311.cif
_cod_data_source_block 4
_cod_original_sg_symbol_H-M 'P 21'
_cod_original_formula_sum 'C18 H25 N1 O10'
_cod_database_code 2208440
_cod_database_fobs_code 2208440

loop_
_symmetry_equiv_pos_as_xyz
x,y,z
-x,y+1/2,-z

loop_
_atom_site_label
_atom_site_fract_x
_atom_site_fract_y
_atom_site_fract_z
_atom_site_U_iso_or_equiv
_atom_site_adp_type
_atom_site_occupancy
_atom_site_type_symbol
C1 0.25143(19) 0.1388(3) 0.23642(10) 0.0187 Uani 1.0000 C
N2 0.33807(16) 0.3266(3) 0.21412(9) 0.0193 Uani 1.0000 N
C3 0.2539(2) 0.4752(3) 0.15921(11) 0.0201 Uani 1.0000 C
C4 0.1427(2) 0.3181(4) 0.11951(11) 0.0219 Uani 1.0000 C
C5 0.1107(2) 0.1667(4) 0.18624(11) 0.0212 Uani 1.0000 C
O6 0.01706(14) 0.2978(3) 0.22668(8) 0.0255 Uani 1.0000 O
C7 -0.0695(2) 0.1806(5) 0.26674(13) 0.0297 Uani 1.0000 C
O8 -0.07114(18) -0.0205(3) 0.27014(10) 0.0399 Uani 1.0000 O
C9 -0.1587(2) 0.3359(5) 0.30573(15) 0.0419 Uani 1.0000 C
O10 0.19617(14) 0.1727(3) 0.06328(7) 0.0237 Uani 1.0000 O
C11 0.1557(2) 0.2161(4) -0.01361(12) 0.0286 Uani 1.0000 C
O12 0.0866(2) 0.3756(4) -0.03595(9) 0.0480 Uani 1.0000 O
C13 0.2093(2) 0.0416(4) -0.06385(12) 0.0333 Uani 1.0000 C
C14 0.3328(2) 0.5918(4) 0.10152(12) 0.0252 Uani 1.0000 C
O15 0.42996(15) 0.7417(3) 0.14594(8) 0.0262 Uani 1.0000 O
C16 0.5080(2) 0.8625(4) 0.10221(13) 0.0279 Uani 1.0000 C
O17 0.49969(18) 0.8407(3) 0.03195(9) 0.0368 Uani 1.0000 O
C18 0.6021(3) 1.0182(4) 0.15052(15) 0.0370 Uani 1.0000 C
C19 0.4086(2) 0.4316(4) 0.28622(11) 0.0240 Uani 1.0000 C
C20 0.3997(2) 0.2597(3) 0.35015(11) 0.0217 Uani 1.0000 C
C21 0.2588(2) 0.1574(3) 0.32480(11) 0.0197 Uani 1.0000 C
O22 0.23933(14) -0.0592(2) 0.35803(8) 0.0226 Uani 1.0000 O
C23 0.1593(2) -0.0686(4) 0.41678(12) 0.0253 Uani 1.0000 C
O24 0.11413(18) 0.0956(3) 0.44445(10) 0.0387 Uani 1.0000 O
C25 0.1360(3) -0.3071(4) 0.43825(15) 0.0405 Uani 1.0000 C
O26 0.50414(14) 0.0887(3) 0.34492(8) 0.0244 Uani 1.0000 O
C27 0.5616(2) -0.0068(4) 0.41296(12) 0.0293 Uani 1.0000 C
O28 0.5325(2) 0.0480(4) 0.47537(9) 0.0593 Uani 1.0000 O
C29 0.6623(2) -0.1838(4) 0.39999(13) 0.0326 Uani 1.0000 C
H11 0.2925 -0.0032 0.2234 0.0223 Uiso 1.0000 H
H31 0.2060 0.5904 0.1875 0.0248 Uiso 1.0000 H
H41 0.0609 0.4045 0.0941 0.0275 Uiso 1.0000 H
H51 0.0706 0.0200 0.1689 0.0255 Uiso 1.0000 H
H91 -0.2507 0.2740 0.3010 0.0636 Uiso 1.0000 H
H92 -0.1571 0.4835 0.2819 0.0633 Uiso 1.0000 H
H93 -0.1231 0.3461 0.3599 0.0636 Uiso 1.0000 H
H131 0.1851 0.0841 -0.1188 0.0471 Uiso 1.0000 H
H132 0.1720 -0.1038 -0.0543 0.0467 Uiso 1.0000 H
H133 0.3078 0.0384 -0.0515 0.0471 Uiso 1.0000 H
H141 0.2686 0.6793 0.0640 0.0318 Uiso 1.0000 H
H142 0.3809 0.4833 0.0725 0.0319 Uiso 1.0000 H
H181 0.6624 1.0880 0.1172 0.0567 Uiso 1.0000 H
H182 0.5493 1.1306 0.1729 0.0568 Uiso 1.0000 H
H183 0.6548 0.9355 0.1916 0.0567 Uiso 1.0000 H
H191 0.3629 0.5702 0.2997 0.0295 Uiso 1.0000 H
H192 0.5052 0.4634 0.2795 0.0288 Uiso 1.0000 H
H201 0.4091 0.3228 0.4030 0.0262 Uiso 1.0000 H
H211 0.1877 0.2619 0.3382 0.0231 Uiso 1.0000 H
H251 0.0736 -0.3105 0.4783 0.0641 Uiso 1.0000 H
H252 0.0947 -0.3875 0.3925 0.0643 Uiso 1.0000 H
H253 0.2224 -0.3763 0.4583 0.0642 Uiso 1.0000 H
H291 0.7195 -0.2230 0.4466 0.0486 Uiso 1.0000 H
H292 0.6200 -0.3170 0.3772 0.0491 Uiso 1.0000 H
H293 0.7217 -0.1292 0.3640 0.0489 Uiso 1.0000 H

loop_
_atom_site_aniso_label
_atom_site_aniso_U_11
_atom_site_aniso_U_22
_atom_site_aniso_U_33
_atom_site_aniso_U_12
_atom_site_aniso_U_13
_atom_site_aniso_U_23
C1 0.0188(9) 0.0192(9) 0.0185(9) -0.0001(7) 0.0039(7) -0.0001(7)
N2 0.0206(8) 0.0185(8) 0.0186(7) -0.0027(7) 0.0019(6) -0.0008(7)
C3 0.0225(10) 0.0193(9) 0.0190(9) 0.0011(8) 0.0046(8) 0.0002(8)
C4 0.0223(10) 0.0254(10) 0.0179(9) 0.0034(9) 0.0027(7) 0.0003(8)
C5 0.0206(9) 0.0238(9) 0.0200(9) -0.0014(8) 0.0050(7) -0.0014(8)
O6 0.0186(7) 0.0320(8) 0.0268(7) 0.0007(6) 0.0061(6) 0.0013(6)
C7 0.0168(10) 0.0447(14) 0.0277(11) -0.0037(10) 0.0028(8) 0.0057(11)
O8 0.0318(9) 0.0436(10) 0.0464(10) -0.0063(8) 0.0132(8) 0.0078(9)
C9 0.0269(12) 0.0608(18) 0.0406(13) 0.0054(13) 0.0141(10) 0.0000(14)
O10 0.0255(7) 0.0282(7) 0.0175(6) 0.0002(6) 0.0028(5) -0.0013(6)
C11 0.0257(11) 0.0404(13) 0.0190(10) -0.0031(10) 0.0007(8) 0.0007(9)
O12 0.0587(12) 0.0609(13) 0.0228(8) 0.0217(11) -0.0005(8) 0.0080(9)
C13 0.0285(11) 0.0487(15) 0.0228(10) -0.0068(11) 0.0028(9) -0.0075(11)
C14 0.0314(11) 0.0233(10) 0.0219(10) -0.0036(9) 0.0072(8) 0.0001(9)
O15 0.0310(8) 0.0242(7) 0.0251(7) -0.0069(6) 0.0099(6) -0.0022(6)
C16 0.0286(11) 0.0220(10) 0.0365(12) 0.0012(9) 0.0169(9) 0.0012(9)
O17 0.0489(10) 0.0343(9) 0.0309(8) -0.0048(8) 0.0194(7) 0.0041(8)
C18 0.0356(13) 0.0320(12) 0.0469(14) -0.0081(11) 0.0185(11) -0.0050(11)
C19 0.0242(10) 0.0239(10) 0.0234(10) -0.0037(8) 0.0015(8) -0.0019(8)
C20 0.0230(10) 0.0223(9) 0.0196(9) 0.0028(8) 0.0022(8) -0.0021(8)
C21 0.0230(9) 0.0193(9) 0.0170(9) 0.0023(8) 0.0038(7) 0.0011(8)
O22 0.0265(8) 0.0212(7) 0.0214(7) 0.0015(6) 0.0079(6) 0.0033(6)
C23 0.0253(10) 0.0322(12) 0.0193(9) -0.0023(9) 0.0066(8) 0.0013(9)
O24 0.0484(10) 0.0351(9) 0.0377(9) -0.0026(9) 0.0239(8) -0.0063(8)
C25 0.0505(16) 0.0342(13) 0.0408(14) -0.0034(12) 0.0212(12) 0.0090(11)
O26 0.0220(7) 0.0304(8) 0.0203(7) 0.0037(7) 0.0011(6) -0.0005(6)
C27 0.0324(12) 0.0323(11) 0.0229(10) 0.0036(10) 0.0030(9) 0.0032(9)
O28 0.0895(16) 0.0656(15) 0.0238(9) 0.0433(13) 0.0116(9) 0.0103(9)
C29 0.0326(12) 0.0351(12) 0.0292(11) 0.0086(11) 0.0001(9) 0.0005(10)

loop_
_atom_type_symbol
_atom_type_scat_dispersion_real
_atom_type_scat_dispersion_imag
_atom_type_scat_source
C 0.0033 0.0016 'International Tables Vol C 4.2.6.8 and 6.1.1.4'
H 0.0000 0.0000 'International Tables Vol C 4.2.6.8 and 6.1.1.4'
O 0.0106 0.0060 'International Tables Vol C 4.2.6.8 and 6.1.1.4'
N 0.0061 0.0033 'International Tables Vol C 4.2.6.8 and 6.1.1.4'

loop_
_geom_angle_atom_site_label_1
_geom_angle_atom_site_label_2
_geom_angle_atom_site_label_3
_geom_angle
_geom_angle_publ_flag
N2 C1 C5 106.11(15) yes
N2 C1 C21 104.58(15) yes
C5 C1 C21 118.30(16) yes
N2 C1 H11 108.8 no
C5 C1 H11 109.5 no
C21 C1 H11 109.1 no
C1 N2 C3 108.97(14) yes
C1 N2 C19 108.76(15) yes
C3 N2 C19 116.67(16) yes
N2 C3 C4 103.27(16) yes
N2 C3 C14 113.92(16) yes
C4 C3 C14 112.75(15) yes
N2 C3 H31 111.3 no
C4 C3 H31 106.4 no
C14 C3 H31 108.9 no
C3 C4 C5 103.33(15) yes
C3 C4 O10 111.18(15) yes
C5 C4 O10 106.33(16) yes
C3 C4 H41 111.5 no
C5 C4 H41 113.3 no
O10 C4 H41 110.8 no
C1 C5 C4 103.08(15) yes
C1 C5 O6 111.65(15) yes
C4 C5 O6 104.60(16) yes
C1 C5 H51 111.6 no
C4 C5 H51 114.1 no
O6 C5 H51 111.4 no
C5 O6 C7 116.67(17) yes
O6 C7 O8 123.5(2) yes
O6 C7 C9 110.9(2) yes
O8 C7 C9 125.6(2) yes
C7 C9 H91 109.0 no
C7 C9 H92 109.0 no
H91 C9 H92 112.0 no
C7 C9 H93 108.5 no
H91 C9 H93 108.8 no
H92 C9 H93 109.4 no
C4 O10 C11 116.98(16) yes
O10 C11 O12 122.9(2) yes
O10 C11 C13 110.71(19) yes
O12 C11 C13 126.35(19) yes
C11 C13 H131 108.8 no
C11 C13 H132 110.7 no
H131 C13 H132 110.5 no
C11 C13 H133 107.9 no
H131 C13 H133 109.0 no
H132 C13 H133 109.8 no
C3 C14 O15 107.24(15) yes
C3 C14 H141 109.4 no
O15 C14 H141 109.9 no
C3 C14 H142 111.1 no
O15 C14 H142 110.3 no
H141 C14 H142 109.0 no
C14 O15 C16 114.62(16) yes
O15 C16 O17 122.2(2) yes
O15 C16 C18 112.17(18) yes
O17 C16 C18 125.6(2) yes
C16 C18 H181 108.6 no
C16 C18 H182 109.2 no
H181 C18 H182 110.2 no
C16 C18 H183 109.3 no
H181 C18 H183 110.1 no
H182 C18 H183 109.3 no
N2 C19 C20 105.06(17) yes
N2 C19 H191 112.1 no
C20 C19 H191 108.8 no
N2 C19 H192 109.5 no
C20 C19 H192 111.2 no
H191 C19 H192 110.1 no
C19 C20 C21 101.52(15) yes
C19 C20 O26 108.48(16) yes
C21 C20 O26 109.03(16) yes
C19 C20 H201 114.2 no
C21 C20 H201 113.0 no
O26 C20 H201 110.2 no
C20 C21 C1 103.69(16) yes
C20 C21 O22 114.18(16) yes
C1 C21 O22 110.11(16) yes
C20 C21 H211 109.2 no
C1 C21 H211 109.9 no
O22 C21 H211 109.6 no
C21 O22 C23 117.04(16) yes
O22 C23 O24 122.9(2) yes
O22 C23 C25 110.27(19) yes
O24 C23 C25 126.8(2) yes
C23 C25 H251 109.0 no
C23 C25 H252 109.3 no
H251 C25 H252 109.2 no
C23 C25 H253 109.7 no
H251 C25 H253 110.1 no
H252 C25 H253 109.6 no
C20 O26 C27 117.07(16) yes
O26 C27 O28 122.8(2) yes
O26 C27 C29 112.16(18) yes
O28 C27 C29 125.1(2) yes
C27 C29 H291 112.4 no
C27 C29 H292 112.8 no
H291 C29 H292 108.8 no
C27 C29 H293 109.4 no
H291 C29 H293 106.6 no
H292 C29 H293 106.6 no

loop_
_geom_bond_atom_site_label_1
_geom_bond_atom_site_label_2
_geom_bond_distance
_geom_bond_publ_flag
C1 N2 1.486(2) yes
C1 C5 1.540(3) yes
C1 C21 1.517(3) yes
C1 H11 0.974 no
N2 C3 1.466(2) yes
N2 C19 1.477(2) yes
C3 C4 1.528(3) yes
C3 C14 1.508(3) yes
C3 H31 0.994 no
C4 C5 1.525(3) yes
C4 O10 1.448(2) yes
C4 H41 1.004 no
C5 O6 1.453(2) yes
C5 H51 0.987 no
O6 C7 1.357(3) yes
C7 O8 1.197(3) yes
C7 C9 1.493(4) yes
C9 H91 0.970 no
C9 H92 0.969 no
C9 H93 0.954 no
O10 C11 1.355(2) yes
C11 O12 1.200(3) yes
C11 C13 1.491(3) yes
C13 H131 0.977 no
C13 H132 0.962 no
C13 H133 0.964 no
C14 O15 1.448(2) yes
C14 H141 0.989 no
C14 H142 0.975 no
O15 C16 1.351(2) yes
C16 O17 1.208(3) yes
C16 C18 1.483(3) yes
C18 H181 0.972 no
C18 H182 0.958 no
C18 H183 0.956 no
C19 C20 1.513(3) yes
C19 H191 0.981 no
C19 H192 0.991 no
C20 C21 1.523(3) yes
C20 O26 1.456(2) yes
C20 H201 0.976 no
C21 O22 1.432(2) yes
C21 H211 0.986 no
O22 C23 1.363(2) yes
C23 O24 1.197(3) yes
C23 C25 1.490(3) yes
C25 H251 0.982 no
C25 H252 0.964 no
C25 H253 0.966 no
O26 C27 1.355(2) yes
C27 O28 1.193(3) yes
C27 C29 1.482(3) yes
C29 H291 0.946 no
C29 H292 0.954 no
C29 H293 0.963 no

loop_
_cod_related_entry_id
_cod_related_entry_database
_cod_related_entry_code
1 ChemSpider 21179618
